data_2240470
loop_
_publ_author_name
'Bugenhagen, Bernhard Eberhard Christian'
'Prosenc, Marc Heinrich'

_publ_section_title
;
 Crystal structure of
 bis(\m~2~-4-<i>tert</i>-butyl-2-formylphenolato)-1:2\k^3^<i>O</i>^1^,<i>O</i>^2^:<i>O</i>^1^;3:4\k^3^<i>O</i>^1^,<i>O</i>^2^:<i>O</i>^1^-bis(4-<i>tert</i>-butyl-2-formylphenolato)-2\k^2^<i>O</i>^1^,<i>O</i>^2^;4\k^2^<i>O</i>^1^,<i>O</i>^2^-di-\m~3~-methoxido-1:2:3\k^3^<i>O</i>;1:3:4\k^3^<i>O</i>-di-\m~2~-methoxido-1:4\k^2^<i>O</i>;2:3\k^2^<i>O</i>-tetracopper(II)
;
_journal_issue 3
_journal_name_full 'Acta Crystallographica Section E'
_journal_page_first 324
_journal_page_last 326
_journal_paper_doi 10.1107/S205698901500376X
_journal_volume 71
_journal_year 2015
_chemical_formula_iupac '[Cu4 (C H3 O)4 (C11 H13 O2)4]'
_chemical_formula_moiety 'C48 H64 Cu4 O12'
_chemical_formula_sum 'C48 H64 Cu4 O12'
_chemical_formula_weight 1087.15
_chemical_name_systematic
Bis(\m~2~-4-<i>tert</i>-butyl-2-formylphenolato)-1:2\k^3^<i>O</i>^1^,<i>O</i>^2^:<i>O</i>^1^;3:4\k^3^<i>O</i>^1^,<i>O</i>^2^:<i>O</i>^1^-bis(4-<i>tert</i>-butyl-2-formylphenolato)-2\k^2^<i>O</i>^1^,<i>O</i>^2^;4\k^2^<i>O</i>^1^,<i>O</i>^2^-di-\m~3~-methoxido-1:2:3\k^3^<i>O</i>;1:3:4\k^3^<i>O</i>-di-\m~2~-methoxido-1:4\k^2^<i>O</i>;2:3\k^2^<i>O</i>-tetracopper(II)
_space_group_crystal_system monoclinic
_space_group_IT_number 14
_space_group_name_Hall '-P 2yn'
_space_group_name_H-M_alt 'P 1 21/n 1'
_symmetry_space_group_name_Hall '-P 2yn'
_symmetry_space_group_name_H-M 'P 1 21/n 1'
_atom_sites_solution_hydrogens geom
_atom_sites_solution_primary direct
_cell_angle_alpha 90
_cell_angle_beta 109.29
_cell_angle_gamma 90
_cell_formula_units_Z 2
_cell_length_a 9.68630(10)
_cell_length_b 20.8460(2)
_cell_length_c 13.13870(10)
_cell_measurement_reflns_used 32205
_cell_measurement_temperature 100.15
_cell_measurement_theta_max 37.468
_cell_measurement_theta_min 2.289
_cell_volume 2504.03(4)
_computing_cell_refinement
;
SAINT (Bruker, 2009)
;
_computing_data_collection
;
APEX2 (Bruker, 2009)
;
_computing_data_reduction
;
SAINT (Bruker, 2009)
;
_computing_molecular_graphics
;
OLEX2 (Dolomanov <i>et al.</i>, 2009)
;
_computing_publication_material
;
OLEX2 (Dolomanov <i>et al.</i>, 2009)
;
_computing_structure_refinement
;
SHELXL98 (Sheldrick, 2008)
;
_computing_structure_solution
;
SHELXS98 (Sheldrick, 2008)
;
_diffrn_ambient_temperature 100.15
_diffrn_measured_fraction_theta_full 0.998
_diffrn_measured_fraction_theta_max 0.996
_diffrn_measurement_device_type 'Bruker APEXII CCD'
_diffrn_measurement_method '\f and \w scans'
_diffrn_radiation_type 'Mo K\a'
_diffrn_radiation_wavelength 0.71073
_diffrn_reflns_av_R_equivalents 0.0358
_diffrn_reflns_limit_h_max 14
_diffrn_reflns_limit_h_min -14
_diffrn_reflns_limit_k_max 32
_diffrn_reflns_limit_k_min -32
_diffrn_reflns_limit_l_max 19
_diffrn_reflns_limit_l_min -20
_diffrn_reflns_number 105316
_diffrn_reflns_theta_full 25.242
_diffrn_reflns_theta_max 33.141
_diffrn_reflns_theta_min 1.911
_diffrn_standards_number 0
_exptl_absorpt_coefficient_mu 1.733
_exptl_absorpt_correction_T_max 1
_exptl_absorpt_correction_T_min 0.918784
_exptl_absorpt_correction_type multi-scan
_exptl_absorpt_process_details
;
(<i>SADABS</i>; Bruker, 2009)
;
_exptl_crystal_colour green
_exptl_crystal_density_diffrn 1.442
_exptl_crystal_description rhomb
_exptl_crystal_F_000 1128
_exptl_crystal_size_max 0.10
_exptl_crystal_size_mid 0.10
_exptl_crystal_size_min 0.10
_refine_diff_density_max 1.024
_refine_diff_density_min -0.324
_refine_ls_extinction_method none
_refine_ls_goodness_of_fit_ref 1.002
_refine_ls_hydrogen_treatment constr
_refine_ls_matrix_type full
_refine_ls_number_parameters 297
_refine_ls_number_reflns 9505
_refine_ls_number_restraints 0
_refine_ls_restrained_S_all 1.002
_refine_ls_R_factor_all 0.0359
_refine_ls_R_factor_gt 0.0255
_refine_ls_shift/su_max 0.002
_refine_ls_shift/su_mean 0.000
_refine_ls_structure_factor_coef Fsqd
_refine_ls_weighting_details 'w=1/[\s^2^(Fo^2^)+(0.0364P)^2^+1.1362P] where P=(Fo^2^+2Fc^2^)/3'
_refine_ls_weighting_scheme calc
_refine_ls_wR_factor_gt 0.0660
_refine_ls_wR_factor_ref 0.0713
_reflns_number_gt 7960
_reflns_number_total 9505
_reflns_threshold_expression I>2\s(I)
_cod_data_source_file wm5122sup1.cf
_cod_data_source_block I
_cod_original_cell_volume 2504.05(4)
_cod_database_code 2240470
_shelx_space_group_comment
;
The symmetry employed for this shelxl refinement is uniquely defined
by the following loop, which should always be used as a source of
symmetry information in preference to the above space-group names.
They are only intended as comments.
;
_shelxl_version_number .2013

loop_
_space_group_symop_operation_xyz
'x, y, z'
'-x+1/2, y+1/2, -z+1/2'
'-x, -y, -z'
'x-1/2, -y-1/2, z-1/2'

loop_
_atom_site_type_symbol
_atom_site_label
_atom_site_fract_x
_atom_site_fract_y
_atom_site_fract_z
_atom_site_U_iso_or_equiv
_atom_site_adp_type
_atom_site_calc_flag
_atom_site_occupancy
Cu Cu2 1.13038(2) 0.38778(2) 0.05553(2) 0.01384(4) Uani d 1
Cu Cu1 1.00190(2) 0.50442(2) 0.12264(2) 0.01311(4) Uani d 1
O O5 0.94839(9) 0.43609(4) 0.01506(7) 0.01477(15) Uani d 1
O O1 0.81072(9) 0.54209(4) 0.07888(7) 0.01482(15) Uani d 1
O O2 1.08134(10) 0.56551(4) 0.24050(7) 0.01891(17) Uani d 1
O O3 1.04828(9) 0.32248(4) -0.04680(7) 0.01587(15) Uani d 1
O O4 1.32461(10) 0.34946(4) 0.10451(7) 0.01933(17) Uani d 1
C C17 1.26704(13) 0.25959(5) -0.01668(9) 0.01470(19) Uani d 1
C C12 1.11526(12) 0.27283(5) -0.06732(9) 0.01403(19) Uani d 1
C C1 0.76032(13) 0.57743(5) 0.14096(9) 0.01445(19) Uani d 1
C C6 0.84991(13) 0.60899(5) 0.23581(10) 0.01488(19) Uani d 1
C C15 1.24880(14) 0.15844(5) -0.11608(10) 0.0174(2) Uani d 1
C C16 1.33003(14) 0.20284(6) -0.04410(10) 0.0175(2) Uani d 1
H H16 1.4320 0.1957 -0.0112 0.021 Uiso calc 1
C C18 1.35947(14) 0.30001(6) 0.06423(10) 0.0186(2) Uani d 1
H H18 1.4598 0.2882 0.0912 0.022 Uiso calc 1
C C7 1.00511(13) 0.60300(6) 0.27384(10) 0.0180(2) Uani d 1
H H7 1.0566 0.6307 0.3312 0.022 Uiso calc 1
C C14 1.09802(14) 0.17270(6) -0.16606(10) 0.0176(2) Uani d 1
H H14 1.0390 0.1430 -0.2168 0.021 Uiso calc 1
C C13 1.03372(13) 0.22738(6) -0.14445(10) 0.0171(2) Uani d 1
H H13 0.9329 0.2350 -0.1817 0.021 Uiso calc 1
C C24 0.80626(13) 0.40993(6) -0.03192(10) 0.0180(2) Uani d 1
H H24A 0.8022 0.3853 -0.0964 0.027 Uiso calc 1
H H24B 0.7344 0.4448 -0.0519 0.027 Uiso calc 1
H H24C 0.7840 0.3816 0.0202 0.027 Uiso calc 1
C C5 0.78601(13) 0.64841(6) 0.29670(10) 0.0174(2) Uani d 1
H H5 0.8485 0.6703 0.3581 0.021 Uiso calc 1
C C4 0.63767(13) 0.65593(6) 0.27013(11) 0.0191(2) Uani d 1
C C2 0.60768(14) 0.58699(6) 0.11255(11) 0.0206(2) Uani d 1
H H2 0.5438 0.5674 0.0492 0.025 Uiso calc 1
C C19 1.30872(15) 0.09499(6) -0.14322(11) 0.0223(2) Uani d 1
C C8 0.56409(15) 0.69417(7) 0.33745(12) 0.0246(3) Uani d 1
C C3 0.55021(14) 0.62421(7) 0.17531(12) 0.0238(3) Uani d 1
H H3 0.4470 0.6289 0.1541 0.029 Uiso calc 1
C C9 0.67686(17) 0.72717(8) 0.43383(13) 0.0312(3) Uani d 1
H H9A 0.7387 0.6946 0.4812 0.047 Uiso calc 1
H H9B 0.6260 0.7520 0.4740 0.047 Uiso calc 1
H H9C 0.7379 0.7560 0.4078 0.047 Uiso calc 1
C C21 1.23665(18) 0.03915(6) -0.10276(14) 0.0311(3) Uani d 1
H H21A 1.2604 0.0424 -0.0244 0.047 Uiso calc 1
H H21B 1.2733 -0.0017 -0.1205 0.047 Uiso calc 1
H H21C 1.1303 0.0411 -0.1376 0.047 Uiso calc 1
C C22 1.27128(19) 0.08979(7) -0.26595(12) 0.0314(3) Uani d 1
H H22A 1.1649 0.0917 -0.3007 0.047 Uiso calc 1
H H22B 1.3082 0.0490 -0.2837 0.047 Uiso calc 1
H H22C 1.3169 0.1254 -0.2918 0.047 Uiso calc 1
C C11 0.4717(2) 0.64811(9) 0.38021(15) 0.0387(4) Uani d 1
H H11A 0.3980 0.6273 0.3194 0.058 Uiso calc 1
H H11B 0.4230 0.6723 0.4226 0.058 Uiso calc 1
H H11C 0.5354 0.6154 0.4259 0.058 Uiso calc 1
C C20 1.47517(17) 0.08965(7) -0.09101(14) 0.0320(3) Uani d 1
H H20A 1.5224 0.1251 -0.1159 0.048 Uiso calc 1
H H20B 1.5085 0.0487 -0.1114 0.048 Uiso calc 1
H H20C 1.5011 0.0917 -0.0124 0.048 Uiso calc 1
C C10 0.46362(19) 0.74557(8) 0.26739(15) 0.0382(4) Uani d 1
H H10A 0.5208 0.7739 0.2371 0.057 Uiso calc 1
H H10B 0.4195 0.7708 0.3116 0.057 Uiso calc 1
H H10C 0.3863 0.7249 0.2087 0.057 Uiso calc 1
O O6 1.17413(10) 0.45210(4) 0.16493(7) 0.01948(17) Uani d 1
C C23 1.31150(16) 0.46434(7) 0.24317(13) 0.0322(3) Uani d 1
H H23A 1.3371 0.4290 0.2953 0.048 Uiso calc 1
H H23B 1.3070 0.5045 0.2807 0.048 Uiso calc 1
H H23C 1.3859 0.4680 0.2079 0.048 Uiso calc 1

loop_
_atom_site_aniso_label
_atom_site_aniso_U_11
_atom_site_aniso_U_22
_atom_site_aniso_U_33
_atom_site_aniso_U_12
_atom_site_aniso_U_13
_atom_site_aniso_U_23
Cu2 0.01494(7) 0.01153(6) 0.01431(7) 0.00242(4) 0.00386(5) -0.00174(4)
Cu1 0.01398(7) 0.01176(6) 0.01379(7) 0.00176(4) 0.00484(5) -0.00189(4)
O5 0.0127(3) 0.0129(3) 0.0187(4) -0.0002(3) 0.0052(3) -0.0033(3)
O1 0.0153(4) 0.0148(3) 0.0154(4) 0.0016(3) 0.0064(3) -0.0025(3)
O2 0.0165(4) 0.0197(4) 0.0196(4) 0.0029(3) 0.0047(3) -0.0058(3)
O3 0.0157(4) 0.0129(3) 0.0185(4) 0.0012(3) 0.0049(3) -0.0023(3)
O4 0.0188(4) 0.0167(4) 0.0186(4) 0.0045(3) 0.0009(3) -0.0052(3)
C17 0.0160(5) 0.0131(4) 0.0136(5) 0.0017(4) 0.0029(4) -0.0010(4)
C12 0.0161(5) 0.0127(4) 0.0135(5) 0.0006(4) 0.0052(4) 0.0008(3)
C1 0.0166(5) 0.0119(4) 0.0164(5) 0.0001(4) 0.0075(4) -0.0010(4)
C6 0.0159(5) 0.0132(4) 0.0167(5) 0.0000(4) 0.0069(4) -0.0018(4)
C15 0.0208(5) 0.0138(5) 0.0169(5) 0.0030(4) 0.0053(4) -0.0016(4)
C16 0.0187(5) 0.0151(5) 0.0169(5) 0.0040(4) 0.0034(4) -0.0012(4)
C18 0.0174(5) 0.0176(5) 0.0179(5) 0.0044(4) 0.0018(4) -0.0025(4)
C7 0.0172(5) 0.0179(5) 0.0182(5) 0.0004(4) 0.0048(4) -0.0050(4)
C14 0.0210(5) 0.0139(5) 0.0170(5) -0.0004(4) 0.0048(4) -0.0025(4)
C13 0.0164(5) 0.0154(5) 0.0177(5) 0.0003(4) 0.0031(4) -0.0017(4)
C24 0.0146(5) 0.0169(5) 0.0227(6) -0.0030(4) 0.0066(4) -0.0054(4)
C5 0.0190(5) 0.0159(5) 0.0181(5) -0.0004(4) 0.0074(4) -0.0050(4)
C4 0.0178(5) 0.0185(5) 0.0234(6) -0.0009(4) 0.0101(4) -0.0065(4)
C2 0.0153(5) 0.0228(6) 0.0238(6) -0.0008(4) 0.0066(4) -0.0086(4)
C19 0.0255(6) 0.0154(5) 0.0245(6) 0.0037(4) 0.0060(5) -0.0052(4)
C8 0.0208(6) 0.0257(6) 0.0307(7) -0.0018(5) 0.0131(5) -0.0121(5)
C3 0.0149(5) 0.0273(6) 0.0303(7) -0.0008(5) 0.0088(5) -0.0110(5)
C9 0.0269(7) 0.0343(7) 0.0351(8) -0.0009(6) 0.0138(6) -0.0185(6)
C21 0.0357(8) 0.0146(5) 0.0403(8) 0.0035(5) 0.0090(6) 0.0005(5)
C22 0.0397(8) 0.0278(7) 0.0271(7) 0.0032(6) 0.0117(6) -0.0116(5)
C11 0.0411(9) 0.0407(9) 0.0477(10) -0.0119(7) 0.0328(8) -0.0192(7)
C20 0.0277(7) 0.0237(6) 0.0412(9) 0.0087(5) 0.0069(6) -0.0094(6)
C10 0.0335(8) 0.0349(8) 0.0453(10) 0.0127(6) 0.0119(7) -0.0121(7)
O6 0.0181(4) 0.0183(4) 0.0179(4) 0.0058(3) 0.0003(3) -0.0057(3)
C23 0.0245(7) 0.0295(7) 0.0308(7) 0.0102(5) -0.0069(5) -0.0140(6)

loop_
_atom_type_symbol
_atom_type_description
_atom_type_scat_dispersion_real
_atom_type_scat_dispersion_imag
_atom_type_scat_source
C C 0.0033 0.0016 'International Tables Vol C Tables 4.2.6.8 and 6.1.1.4'
H H 0.0000 0.0000 'International Tables Vol C Tables 4.2.6.8 and 6.1.1.4'
Cu Cu 0.3201 1.2651 'International Tables Vol C Tables 4.2.6.8 and 6.1.1.4'
O O 0.0106 0.0060 'International Tables Vol C Tables 4.2.6.8 and 6.1.1.4'

loop_
_geom_angle_atom_site_label_1
_geom_angle_atom_site_label_2
_geom_angle_atom_site_label_3
_geom_angle_site_symmetry_1
_geom_angle_site_symmetry_3
_geom_angle
_geom_angle_publ_flag
O5 Cu2 Cu1 . . 39.90(2) ?
O5 Cu2 O4 . . 172.71(4) ?
O3 Cu2 Cu1 . . 132.45(3) ?
O3 Cu2 O5 . . 92.75(4) y
O3 Cu2 O4 . . 94.19(4) y
O3 Cu2 O6 . . 167.56(4) y
O4 Cu2 Cu1 . . 133.32(3) ?
O6 Cu2 Cu1 . . 38.55(3) ?
O6 Cu2 O5 . . 78.34(4) ?
O6 Cu2 O4 . . 95.13(4) y
O5 Cu1 Cu2 3_765 . 89.49(2) ?
O5 Cu1 Cu2 . . 39.74(2) ?
O5 Cu1 O5 . 3_765 84.34(3) y
O5 Cu1 O2 . . 171.62(4) y
O1 Cu1 Cu2 . . 134.34(3) ?
O1 Cu1 O5 . 3_765 88.65(3) y
O1 Cu1 O5 . . 94.74(3) y
O1 Cu1 O2 . . 93.39(4) y
O2 Cu1 Cu2 . . 131.99(3) ?
O2 Cu1 O5 . 3_765 97.91(3) y
O6 Cu1 Cu2 . . 38.38(3) ?
O6 Cu1 O5 . . 78.00(4) ?
O6 Cu1 O5 . 3_765 98.18(4) ?
O6 Cu1 O1 . . 169.41(4) ?
O6 Cu1 O2 . . 93.66(4) ?
Cu2 O5 Cu1 . 3_765 94.89(3) ?
Cu2 O5 Cu1 . . 100.36(4) ?
Cu2 O5 O6 . . 50.15(3) ?
Cu1 O5 Cu1 . 3_765 95.66(3) ?
Cu1 O5 O6 . . 50.33(3) ?
Cu1 O5 O6 3_765 . 101.01(4) ?
C24 O5 Cu2 . . 125.55(7) ?
C24 O5 Cu1 . 3_765 106.36(7) ?
C24 O5 Cu1 . . 125.65(7) ?
C24 O5 O6 . . 152.62(8) ?
Cu1 O1 Cu2 . 3_765 91.61(3) ?
C1 O1 Cu2 . 3_765 109.30(7) ?
C1 O1 Cu1 . . 124.52(7) ?
C7 O2 Cu1 . . 124.15(8) ?
C12 O3 Cu2 . . 126.86(8) ?
C18 O4 Cu2 . . 124.25(8) ?
C12 C17 C16 . . 120.14(10) ?
C18 C17 C12 . . 122.20(10) ?
C18 C17 C16 . . 117.62(10) ?
O3 C12 C17 . . 124.55(10) ?
O3 C12 C13 . . 118.83(10) ?
C13 C12 C17 . . 116.62(10) ?
O1 C1 C6 . . 124.16(10) ?
O1 C1 C2 . . 119.21(10) ?
C2 C1 C6 . . 116.61(10) ?
C1 C6 C7 . . 122.30(10) ?
C1 C6 C5 . . 120.44(11) ?
C5 C6 C7 . . 117.25(11) ?
C16 C15 C14 . . 116.48(10) ?
C16 C15 C19 . . 124.61(11) ?
C14 C15 C19 . . 118.90(11) ?
C17 C16 H16 . . 118.8 ?
C15 C16 C17 . . 122.46(11) ?
C15 C16 H16 . . 118.8 ?
O4 C18 C17 . . 127.79(11) ?
O4 C18 H18 . . 116.1 ?
C17 C18 H18 . . 116.1 ?
O2 C7 C6 . . 127.53(11) ?
O2 C7 H7 . . 116.2 ?
C6 C7 H7 . . 116.2 ?
C15 C14 H14 . . 118.5 ?
C13 C14 C15 . . 123.05(11) ?
C13 C14 H14 . . 118.5 ?
C12 C13 H13 . . 119.4 ?
C14 C13 C12 . . 121.19(11) ?
C14 C13 H13 . . 119.4 ?
O5 C24 H24A . . 109.5 ?
O5 C24 H24B . . 109.5 ?
O5 C24 H24C . . 109.5 ?
H24A C24 H24B . . 109.5 ?
H24A C24 H24C . . 109.5 ?
H24B C24 H24C . . 109.5 ?
C6 C5 H5 . . 118.8 ?
C4 C5 C6 . . 122.46(11) ?
C4 C5 H5 . . 118.8 ?
C5 C4 C8 . . 124.16(11) ?
C5 C4 C3 . . 116.24(11) ?
C3 C4 C8 . . 119.58(11) ?
C1 C2 H2 . . 119.5 ?
C3 C2 C1 . . 121.04(11) ?
C3 C2 H2 . . 119.5 ?
C15 C19 C21 . . 108.80(11) ?
C15 C19 C22 . . 109.21(11) ?
C15 C19 C20 . . 112.42(11) ?
C22 C19 C21 . . 109.42(12) ?
C20 C19 C21 . . 108.68(12) ?
C20 C19 C22 . . 108.26(13) ?
C4 C8 C9 . . 111.71(11) ?
C4 C8 C11 . . 108.89(11) ?
C4 C8 C10 . . 109.96(12) ?
C9 C8 C11 . . 108.63(13) ?
C10 C8 C9 . . 108.64(12) ?
C10 C8 C11 . . 108.95(14) ?
C4 C3 H3 . . 118.4 ?
C2 C3 C4 . . 123.15(12) ?
C2 C3 H3 . . 118.4 ?
C8 C9 H9A . . 109.5 ?
C8 C9 H9B . . 109.5 ?
C8 C9 H9C . . 109.5 ?
H9A C9 H9B . . 109.5 ?
H9A C9 H9C . . 109.5 ?
H9B C9 H9C . . 109.5 ?
C19 C21 H21A . . 109.5 ?
C19 C21 H21B . . 109.5 ?
C19 C21 H21C . . 109.5 ?
H21A C21 H21B . . 109.5 ?
H21A C21 H21C . . 109.5 ?
H21B C21 H21C . . 109.5 ?
C19 C22 H22A . . 109.5 ?
C19 C22 H22B . . 109.5 ?
C19 C22 H22C . . 109.5 ?
H22A C22 H22B . . 109.5 ?
H22A C22 H22C . . 109.5 ?
H22B C22 H22C . . 109.5 ?
C8 C11 H11A . . 109.5 ?
C8 C11 H11B . . 109.5 ?
C8 C11 H11C . . 109.5 ?
H11A C11 H11B . . 109.5 ?
H11A C11 H11C . . 109.5 ?
H11B C11 H11C . . 109.5 ?
C19 C20 H20A . . 109.5 ?
C19 C20 H20B . . 109.5 ?
C19 C20 H20C . . 109.5 ?
H20A C20 H20B . . 109.5 ?
H20A C20 H20C . . 109.5 ?
H20B C20 H20C . . 109.5 ?
C8 C10 H10A . . 109.5 ?
C8 C10 H10B . . 109.5 ?
C8 C10 H10C . . 109.5 ?
H10A C10 H10B . . 109.5 ?
H10A C10 H10C . . 109.5 ?
H10B C10 H10C . . 109.5 ?
Cu2 O6 Cu1 . . 103.07(4) ?
Cu2 O6 O5 . . 51.51(3) ?
Cu1 O6 O5 . . 51.67(3) ?
C23 O6 Cu2 . . 126.69(8) ?
C23 O6 Cu1 . . 129.06(8) ?
C23 O6 O5 . . 173.52(11) ?
O6 C23 H23A . . 109.5 ?
O6 C23 H23B . . 109.5 ?
O6 C23 H23C . . 109.5 ?
H23A C23 H23B . . 109.5 ?
H23A C23 H23C . . 109.5 ?
H23B C23 H23C . . 109.5 ?

loop_
_geom_bond_atom_site_label_1
_geom_bond_atom_site_label_2
_geom_bond_site_symmetry_2
_geom_bond_distance
_geom_bond_publ_flag
Cu2 Cu1 . 2.99375(19) ?
Cu2 O5 . 1.9455(8) ?
Cu2 O3 . 1.8939(8) ?
Cu2 O4 . 1.9473(9) ?
Cu2 O6 . 1.9081(8) ?
Cu2 O1 3_765 2.4994(9) ?
Cu1 O5 3_765 2.3703(9) ?
Cu1 O5 . 1.9522(8) ?
Cu1 O1 . 1.9166(8) ?
Cu1 O2 . 1.9557(9) ?
Cu1 O6 . 1.9154(9) ?
O5 C24 . 1.4186(14) ?
O5 O6 . 2.4342(12) ?
O1 C1 . 1.3075(13) ?
O2 C7 . 1.2497(14) ?
O3 C12 . 1.2963(13) ?
O4 C18 . 1.2550(14) ?
C17 C12 . 1.4262(16) ?
C17 C16 . 1.4307(16) ?
C17 C18 . 1.4187(16) ?
C12 C13 . 1.4211(16) ?
C1 C6 . 1.4228(16) ?
C1 C2 . 1.4143(17) ?
C6 C7 . 1.4244(17) ?
C6 C5 . 1.4232(16) ?
C15 C16 . 1.3705(16) ?
C15 C14 . 1.4209(17) ?
C15 C19 . 1.5331(17) ?
C16 H16 . 0.9500 ?
C18 H18 . 0.9500 ?
C7 H7 . 0.9500 ?
C14 H14 . 0.9500 ?
C14 C13 . 1.3728(16) ?
C13 H13 . 0.9500 ?
C24 H24A . 0.9800 ?
C24 H24B . 0.9800 ?
C24 H24C . 0.9800 ?
C5 H5 . 0.9500 ?
C5 C4 . 1.3710(17) ?
C4 C8 . 1.5303(17) ?
C4 C3 . 1.4177(18) ?
C2 H2 . 0.9500 ?
C2 C3 . 1.3766(17) ?
C19 C21 . 1.540(2) ?
C19 C22 . 1.535(2) ?
C19 C20 . 1.534(2) ?
C8 C9 . 1.535(2) ?
C8 C11 . 1.540(2) ?
C8 C10 . 1.533(2) ?
C3 H3 . 0.9500 ?
C9 H9A . 0.9800 ?
C9 H9B . 0.9800 ?
C9 H9C . 0.9800 ?
C21 H21A . 0.9800 ?
C21 H21B . 0.9800 ?
C21 H21C . 0.9800 ?
C22 H22A . 0.9800 ?
C22 H22B . 0.9800 ?
C22 H22C . 0.9800 ?
C11 H11A . 0.9800 ?
C11 H11B . 0.9800 ?
C11 H11C . 0.9800 ?
C20 H20A . 0.9800 ?
C20 H20B . 0.9800 ?
C20 H20C . 0.9800 ?
C10 H10A . 0.9800 ?
C10 H10B . 0.9800 ?
C10 H10C . 0.9800 ?
O6 C23 . 1.4102(16) y
C23 H23A . 0.9800 ?
C23 H23B . 0.9800 ?
C23 H23C . 0.9800 ?

loop_
_geom_hbond_atom_site_label_D
_geom_hbond_atom_site_label_H
_geom_hbond_atom_site_label_A
_geom_hbond_site_symmetry_A
_geom_hbond_distance_DH
_geom_hbond_distance_HA
_geom_hbond_distance_DA
_geom_hbond_angle_DHA
C14 H14 O4 4_565 0.95 2.57 3.3225(16) 136
C23 H23B O2 . 0.98 2.43 3.0607(18) 122

loop_
_geom_torsion_atom_site_label_1
_geom_torsion_atom_site_label_2
_geom_torsion_atom_site_label_3
_geom_torsion_atom_site_label_4
_geom_torsion_site_symmetry_1
_geom_torsion
Cu2 O1 C1 C6 3_765 -86.12(12)
Cu2 O1 C1 C2 3_765 92.26(11)
Cu2 O3 C12 C17 . -1.66(17)
Cu2 O3 C12 C13 . 177.57(8)
Cu2 O4 C18 C17 . -5.2(2)
Cu1 Cu2 O3 C12 . -178.29(8)
Cu1 O1 C1 C6 . 19.97(15)
Cu1 O1 C1 C2 . -161.65(9)
Cu1 O2 C7 C6 . 0.60(19)
O5 Cu2 O3 C12 . 177.23(9)
O1 C1 C6 C7 . -2.07(18)
O1 C1 C6 C5 . 177.80(11)
O1 C1 C2 C3 . -179.56(12)
O3 C12 C13 C14 . -177.39(11)
O4 Cu2 O3 C12 . -0.55(10)
C17 C12 C13 C14 . 1.90(17)
C12 C17 C16 C15 . -2.07(19)
C12 C17 C18 O4 . 2.5(2)
C1 C6 C7 O2 . -9.2(2)
C1 C6 C5 C4 . 2.52(18)
C1 C2 C3 C4 . 1.0(2)
C6 C1 C2 C3 . -1.06(19)
C6 C5 C4 C8 . 175.75(12)
C6 C5 C4 C3 . -2.52(19)
C15 C14 C13 C12 . -1.66(19)
C16 C17 C12 O3 . 179.13(11)
C16 C17 C12 C13 . -0.12(17)
C16 C17 C18 O4 . -175.35(13)
C16 C15 C14 C13 . -0.50(19)
C16 C15 C19 C21 . 113.59(15)
C16 C15 C19 C22 . -127.03(14)
C16 C15 C19 C20 . -6.85(19)
C18 C17 C12 O3 . 1.37(19)
C18 C17 C12 C13 . -177.88(11)
C18 C17 C16 C15 . 175.79(12)
C7 C6 C5 C4 . -177.61(12)
C14 C15 C16 C17 . 2.34(19)
C14 C15 C19 C21 . -64.86(15)
C14 C15 C19 C22 . 54.53(16)
C14 C15 C19 C20 . 174.71(13)
C5 C6 C7 O2 . 170.95(12)
C5 C4 C8 C9 . 4.2(2)
C5 C4 C8 C11 . -115.78(15)
C5 C4 C8 C10 . 124.91(15)
C5 C4 C3 C2 . 0.8(2)
C2 C1 C6 C7 . 179.51(12)
C2 C1 C6 C5 . -0.62(17)
C19 C15 C16 C17 . -176.13(12)
C19 C15 C14 C13 . 178.07(12)
C8 C4 C3 C2 . -177.58(14)
C3 C4 C8 C9 . -177.58(14)
C3 C4 C8 C11 . 62.44(18)
C3 C4 C8 C10 . -56.87(17)
O6 Cu2 O3 C12 . -138.98(16)
